data_2019914
loop_
_publ_author_name
'Ravikumar, Krishnan'
'Sridhar, Balasubramanian'
'Nanubolu, Jagadeesh Babu'
'Rajasekaran, Tamilselvan'
'Reddy, Basi Venkata Subba'

_publ_section_title
;
 Four oxoindole-linked \a-alkoxy-\b-amino acid derivatives
;
_journal_coeditor_code LG3161
_journal_issue 4
_journal_name_full 'Acta Crystallographica Section C'
_journal_page_first 322
_journal_page_last 329
_journal_paper_doi 10.1107/S2053229615005604
_journal_volume 71
_journal_year 2015
_chemical_formula_iupac 'C25 H30 N2 O6'
_chemical_formula_moiety 'C25 H30 N2 O6'
_chemical_formula_sum 'C25 H30 N2 O6'
_chemical_formula_weight 454.51
_chemical_name_systematic
'Methyl 2-{3-[(<i>tert</i>-butoxycarbonyl)amino]-1-methyl-2-oxoindolin-3-yl}-2-ethoxy-2-phenylacetate'
_space_group_crystal_system triclinic
_space_group_IT_number 2
_space_group_name_Hall '-P 1'
_space_group_name_H-M_alt 'P -1'
_symmetry_space_group_name_Hall '-P 1'
_symmetry_space_group_name_H-M 'P -1'
_atom_sites_solution_hydrogens mixed
_audit_creation_method SHELXL-2014/7
_cell_angle_alpha 91.475(2)
_cell_angle_beta 92.646(2)
_cell_angle_gamma 106.889(2)
_cell_formula_units_Z 4
_cell_length_a 11.2274(14)
_cell_length_b 13.3892(17)
_cell_length_c 16.849(2)
_cell_measurement_reflns_used 4954
_cell_measurement_temperature 294(2)
_cell_measurement_theta_max 22.23
_cell_measurement_theta_min 2.31
_cell_volume 2419.0(5)
_computing_cell_refinement
;
SAINT (Bruker, 2001)
;
_computing_data_collection
;
SMART (Bruker, 2001)
;
_computing_data_reduction
;
SAINT (Bruker, 2001)
;
_computing_molecular_graphics
;
DIAMOND (Brandenburg & Putz, 2005) and Mercury (Macrae <i>et al.</i>,
2008)
;
_computing_publication_material
;
SHELXL2014 (Sheldrick, 2015)
;
_computing_structure_refinement
;
SHELXL2014 (Sheldrick, 2015)
;
_computing_structure_solution
;
SHELXS97 (Sheldrick, 2008)
;
_diffrn_ambient_temperature 294(2)
_diffrn_measured_fraction_theta_full 0.997
_diffrn_measured_fraction_theta_max 0.929
_diffrn_measurement_device_type 'Bruker SMART APEX CCD area-detector'
_diffrn_measurement_method \w
_diffrn_radiation_type MoK\a
_diffrn_radiation_wavelength 0.71073
_diffrn_reflns_av_R_equivalents 0.0443
_diffrn_reflns_limit_h_max 14
_diffrn_reflns_limit_h_min -14
_diffrn_reflns_limit_k_max 17
_diffrn_reflns_limit_k_min -17
_diffrn_reflns_limit_l_max 22
_diffrn_reflns_limit_l_min -22
_diffrn_reflns_number 28011
_diffrn_reflns_theta_full 25.000
_diffrn_reflns_theta_max 28.437
_diffrn_reflns_theta_min 1.211
_exptl_absorpt_coefficient_mu 0.089
_exptl_absorpt_correction_T_max 0.99
_exptl_absorpt_correction_T_min 0.96
_exptl_absorpt_correction_type multi-scan
_exptl_absorpt_process_details
;
(SADABS; Bruker, 2001)
;
_exptl_crystal_colour colourless
_exptl_crystal_density_diffrn 1.248
_exptl_crystal_description block
_exptl_crystal_F_000 968
_exptl_crystal_size_max 0.190
_exptl_crystal_size_mid 0.170
_exptl_crystal_size_min 0.130
_refine_diff_density_max 0.252
_refine_diff_density_min -0.200
_refine_ls_extinction_method none
_refine_ls_goodness_of_fit_ref 1.021
_refine_ls_hydrogen_treatment mixed
_refine_ls_matrix_type full
_refine_ls_number_parameters 615
_refine_ls_number_reflns 11329
_refine_ls_number_restraints 0
_refine_ls_restrained_S_all 1.021
_refine_ls_R_factor_all 0.1187
_refine_ls_R_factor_gt 0.0646
_refine_ls_shift/su_max 0.001
_refine_ls_shift/su_mean 0.000
_refine_ls_structure_factor_coef Fsqd
_refine_ls_weighting_details 'w = 1/[\s^2^(Fo^2^)+(0.0596P)^2^+0.4978P] where P=(Fo^2^+2Fc^2^)/3'
_refine_ls_weighting_scheme calc
_refine_ls_wR_factor_gt 0.1306
_refine_ls_wR_factor_ref 0.1537
_reflns_number_gt 6677
_reflns_number_total 11329
_reflns_threshold_expression I>2\s(I)
_cod_data_source_file lg3161sup1.cif
_cod_data_source_block II
_cod_database_code 2019914
_cod_database_fobs_code 2019914
_shelx_space_group_comment
;
The symmetry employed for this shelxl refinement is uniquely defined
by the following loop, which should always be used as a source of
symmetry information in preference to the above space-group names.
They are only intended as comments.
;
_shelx_estimated_absorpt_t_min 0.983
_shelx_estimated_absorpt_t_max 0.988

loop_
_space_group_symop_operation_xyz
'x, y, z'
'-x, -y, -z'

loop_
_atom_site_type_symbol
_atom_site_label
_atom_site_fract_x
_atom_site_fract_y
_atom_site_fract_z
_atom_site_U_iso_or_equiv
_atom_site_adp_type
_atom_site_calc_flag
_atom_site_occupancy
C C1A 0.81031(17) 0.27628(15) 0.57648(11) 0.0329(4) Uani d 1
C C2A 0.83654(18) 0.26739(16) 0.66429(12) 0.0358(5) Uani d 1
C C3A 0.8623(2) 0.34097(19) 0.72534(14) 0.0491(6) Uani d 1
H H3A 0.8661 0.4099 0.7158 0.059 Uiso calc 1
C C4A 0.8828(2) 0.3109(2) 0.80199(15) 0.0633(7) Uani d 1
H H4A 0.8986 0.3596 0.8444 0.076 Uiso calc 1
C C5A 0.8799(2) 0.2095(3) 0.81498(16) 0.0685(8) Uani d 1
H H5A 0.8945 0.1906 0.8664 0.082 Uiso calc 1
C C6A 0.8558(2) 0.1352(2) 0.75383(16) 0.0593(7) Uani d 1
H H6A 0.8544 0.0667 0.7631 0.071 Uiso calc 1
C C7A 0.83383(19) 0.16533(17) 0.67854(13) 0.0411(5) Uani d 1
C C8A 0.80205(19) 0.16542(16) 0.54380(14) 0.0395(5) Uani d 1
C C9A 0.67793(18) 0.29320(15) 0.56056(12) 0.0352(5) Uani d 1
C C10A 0.58240(18) 0.21638(16) 0.60909(12) 0.0376(5) Uani d 1
C C11A 0.5564(2) 0.24880(18) 0.68350(13) 0.0464(6) Uani d 1
H H11A 0.5913 0.3180 0.7011 0.056 Uiso calc 1
C C12A 0.4791(2) 0.1794(2) 0.73191(15) 0.0596(7) Uani d 1
H H12A 0.4622 0.2021 0.7816 0.072 Uiso calc 1
C C13A 0.4274(2) 0.0772(2) 0.70655(17) 0.0629(7) Uani d 1
H H13A 0.3765 0.0304 0.7394 0.075 Uiso calc 1
C C14A 0.4506(2) 0.0437(2) 0.63298(17) 0.0608(7) Uani d 1
H H14A 0.4146 -0.0255 0.6157 0.073 Uiso calc 1
C C15A 0.5277(2) 0.11303(18) 0.58429(14) 0.0497(6) Uani d 1
H H15A 0.5429 0.0899 0.5343 0.060 Uiso calc 1
C C16A 1.02677(19) 0.36069(16) 0.54016(12) 0.0357(5) Uani d 1
C C17A 1.1687(2) 0.26045(19) 0.58291(15) 0.0535(6) Uani d 1
C C18A 1.2445(3) 0.3462(3) 0.64073(18) 0.0857(10) Uani d 1
H H18A 1.1966 0.3506 0.6857 0.129 Uiso calc 1
H H18B 1.2655 0.4116 0.6149 0.129 Uiso calc 1
H H18C 1.3195 0.3307 0.6583 0.129 Uiso calc 1
C C19A 1.2309(3) 0.2604(2) 0.50592(17) 0.0700(8) Uani d 1
H H19A 1.2511 0.3290 0.4851 0.105 Uiso calc 1
H H19B 1.1756 0.2114 0.4684 0.105 Uiso calc 1
H H19C 1.3059 0.2407 0.5150 0.105 Uiso calc 1
C C20A 1.1399(3) 0.1545(3) 0.6186(2) 0.1050(13) Uani d 1
H H20A 1.0826 0.1038 0.5831 0.158 Uiso calc 1
H H20B 1.1032 0.1569 0.6686 0.158 Uiso calc 1
H H20C 1.2155 0.1354 0.6266 0.158 Uiso calc 1
C C21A 0.6370(2) 0.28208(17) 0.47025(13) 0.0413(5) Uani d 1
C C22A 0.6982(3) 0.3388(2) 0.34359(14) 0.0706(8) Uani d 1
H H22A 0.6263 0.3614 0.3304 0.106 Uiso calc 1
H H22B 0.6835 0.2679 0.3244 0.106 Uiso calc 1
H H22C 0.7693 0.3829 0.3193 0.106 Uiso calc 1
C C23A 0.7961(3) -0.00481(18) 0.59800(18) 0.0738(8) Uani d 1
H H23A 0.7970 -0.0236 0.5427 0.111 Uiso calc 1
H H23B 0.7186 -0.0439 0.6184 0.111 Uiso calc 1
H H23C 0.8638 -0.0203 0.6269 0.111 Uiso calc 1
C C24A 0.6015(2) 0.44484(18) 0.56553(14) 0.0464(6) Uani d 1
H H24A 0.5205 0.3929 0.5636 0.056 Uiso calc 1
H H24B 0.6150 0.4736 0.5133 0.056 Uiso calc 1
C C25A 0.6059(3) 0.5294(2) 0.62587(15) 0.0617(7) Uani d 1
H H25A 0.6901 0.5735 0.6343 0.093 Uiso calc 1
H H25B 0.5770 0.4990 0.6750 0.093 Uiso calc 1
H H25C 0.5535 0.5702 0.6072 0.093 Uiso calc 1
N N1A 0.80936(17) 0.10553(13) 0.60700(11) 0.0444(5) Uani d 1
N N2A 0.90606(15) 0.35737(14) 0.54078(10) 0.0373(4) Uani d 1
H H1N 0.888(2) 0.4100(17) 0.5239(13) 0.042(6) Uiso d 1
O O1A 0.78570(15) 0.13558(12) 0.47434(10) 0.0536(4) Uani d 1
O O2A 0.69722(12) 0.39785(10) 0.58769(8) 0.0376(3) Uani d 1
O O3A 0.53926(16) 0.22841(15) 0.44248(10) 0.0691(5) Uani d 1
O O4A 0.72127(14) 0.34516(13) 0.42844(9) 0.0549(4) Uani d 1
O O5A 1.10792(13) 0.43266(11) 0.51646(9) 0.0500(4) Uani d 1
O O6A 1.04341(13) 0.27273(11) 0.56832(10) 0.0495(4) Uani d 1
C C1B 0.94234(18) 0.71534(16) 0.91174(12) 0.0362(5) Uani d 1
C C2B 0.96283(18) 0.71629(17) 0.82386(12) 0.0376(5) Uani d 1
C C3B 0.9396(2) 0.6369(2) 0.76736(14) 0.0526(6) Uani d 1
H H3B 0.9042 0.5681 0.7809 0.063 Uiso calc 1
C C4B 0.9692(3) 0.6600(2) 0.68975(16) 0.0681(8) Uani d 1
H H4B 0.9527 0.6067 0.6507 0.082 Uiso calc 1
C C5B 1.0228(3) 0.7618(3) 0.67049(15) 0.0696(8) Uani d 1
H H5B 1.0424 0.7762 0.6182 0.084 Uiso calc 1
C C6B 1.0485(2) 0.8435(2) 0.72679(14) 0.0566(7) Uani d 1
H H6B 1.0850 0.9122 0.7134 0.068 Uiso calc 1
C C7B 1.01769(19) 0.81860(17) 0.80371(12) 0.0397(5) Uani d 1
C C8B 1.00625(19) 0.83017(17) 0.93814(13) 0.0381(5) Uani d 1
C C9B 0.79901(18) 0.68990(16) 0.92675(12) 0.0371(5) Uani d 1
C C10B 0.74093(18) 0.76008(17) 0.87714(12) 0.0391(5) Uani d 1
C C11B 0.6865(2) 0.72386(19) 0.80249(14) 0.0484(6) Uani d 1
H H11B 0.6836 0.6570 0.7842 0.058 Uiso calc 1
C C12B 0.6362(2) 0.7858(2) 0.75452(16) 0.0612(7) Uani d 1
H H12B 0.6006 0.7610 0.7042 0.073 Uiso calc 1
C C13B 0.6392(2) 0.8839(2) 0.78178(18) 0.0678(8) Uani d 1
H H13B 0.6037 0.9251 0.7504 0.081 Uiso calc 1
C C14B 0.6940(2) 0.9214(2) 0.85483(18) 0.0625(7) Uani d 1
H H14B 0.6965 0.9883 0.8727 0.075 Uiso calc 1
C C15B 0.7461(2) 0.86067(19) 0.90248(15) 0.0508(6) Uani d 1
H H15B 0.7846 0.8874 0.9517 0.061 Uiso calc 1
C C16B 1.1155(2) 0.65081(18) 0.96352(13) 0.0443(5) Uani d 1
C C17B 1.3199(2) 0.7709(2) 0.93633(17) 0.0631(7) Uani d 1
C C18B 1.3685(3) 0.7915(3) 1.0218(2) 0.1233(15) Uani d 1
H H18D 1.3419 0.7281 1.0500 0.185 Uiso calc 1
H H18E 1.3366 0.8436 1.0458 0.185 Uiso calc 1
H H18F 1.4579 0.8159 1.0242 0.185 Uiso calc 1
C C19B 1.3660(3) 0.6905(3) 0.8950(2) 0.1061(13) Uani d 1
H H19D 1.3248 0.6737 0.8431 0.159 Uiso calc 1
H H19E 1.3486 0.6287 0.9254 0.159 Uiso calc 1
H H19F 1.4543 0.7174 0.8900 0.159 Uiso calc 1
C C20B 1.3494(3) 0.8709(3) 0.8918(3) 0.1092(14) Uani d 1
H H20D 1.3119 0.9188 0.9166 0.164 Uiso calc 1
H H20E 1.3170 0.8559 0.8377 0.164 Uiso calc 1
H H20F 1.4382 0.9017 0.8928 0.164 Uiso calc 1
C C21B 0.7743(2) 0.70021(19) 1.01626(14) 0.0472(6) Uani d 1
C C22B 0.7944(3) 0.6331(3) 1.14216(15) 0.0826(10) Uani d 1
H H22D 0.7064 0.6094 1.1490 0.124 Uiso calc 1
H H22E 0.8284 0.7021 1.1659 0.124 Uiso calc 1
H H22F 0.8339 0.5865 1.1673 0.124 Uiso calc 1
C C23B 1.0928(3) 0.99773(18) 0.87252(16) 0.0611(7) Uani d 1
H H23D 1.1781 1.0139 0.8586 0.092 Uiso calc 1
H H23E 1.0894 1.0267 0.9248 0.092 Uiso calc 1
H H23F 1.0469 1.0270 0.8349 0.092 Uiso calc 1
C C24B 0.6265(2) 0.52966(19) 0.92108(15) 0.0550(6) Uani d 1
H H24C 0.5733 0.5750 0.9160 0.066 Uiso calc 1
H H24D 0.6271 0.5082 0.9756 0.066 Uiso calc 1
C C25B 0.5796(3) 0.4371(2) 0.86608(19) 0.0823(9) Uani d 1
H H25D 0.6432 0.4028 0.8610 0.124 Uiso calc 1
H H25E 0.5580 0.4587 0.8149 0.124 Uiso calc 1
H H25F 0.5072 0.3897 0.8867 0.124 Uiso calc 1
N N1B 1.03844(16) 0.88528(13) 0.87149(10) 0.0408(4) Uani d 1
N N2B 0.99319(17) 0.64226(15) 0.95415(11) 0.0439(5) Uani d 1
H H2N 0.942(2) 0.5854(18) 0.9688(13) 0.051(7) Uiso d 1
O O1B 1.02042(15) 0.86625(13) 1.00563(9) 0.0530(4) Uani d 1
O O2B 0.75099(13) 0.58394(11) 0.90048(9) 0.0429(4) Uani d 1
O O3B 0.7172(2) 0.75280(18) 1.04338(11) 0.0899(7) Uani d 1
O O4B 0.81626(17) 0.63503(15) 1.05883(9) 0.0662(5) Uani d 1
O O5B 1.15590(15) 0.58674(13) 0.99636(11) 0.0616(5) Uani d 1
O O6B 1.18365(13) 0.73856(12) 0.93265(10) 0.0554(4) Uani d 1

loop_
_atom_site_aniso_label
_atom_site_aniso_U_11
_atom_site_aniso_U_22
_atom_site_aniso_U_33
_atom_site_aniso_U_12
_atom_site_aniso_U_13
_atom_site_aniso_U_23
C1A 0.0302(10) 0.0314(11) 0.0349(11) 0.0053(8) 0.0014(8) 0.0059(9)
C2A 0.0287(10) 0.0401(12) 0.0373(12) 0.0079(9) 0.0008(9) 0.0058(10)
C3A 0.0441(13) 0.0537(15) 0.0474(14) 0.0120(11) -0.0055(11) -0.0001(12)
C4A 0.0605(17) 0.084(2) 0.0394(14) 0.0140(15) -0.0078(12) -0.0040(14)
C5A 0.0623(17) 0.098(2) 0.0435(15) 0.0187(16) -0.0017(12) 0.0255(16)
C6A 0.0560(16) 0.0610(16) 0.0614(17) 0.0149(13) 0.0071(13) 0.0309(14)
C7A 0.0346(11) 0.0425(13) 0.0463(13) 0.0098(10) 0.0067(9) 0.0143(11)
C8A 0.0334(11) 0.0369(12) 0.0457(14) 0.0051(9) 0.0088(9) 0.0038(10)
C9A 0.0307(11) 0.0340(11) 0.0385(11) 0.0062(9) -0.0002(9) 0.0024(9)
C10A 0.0292(11) 0.0415(12) 0.0397(12) 0.0070(9) -0.0012(9) 0.0034(10)
C11A 0.0427(13) 0.0465(13) 0.0474(14) 0.0079(10) 0.0039(10) 0.0068(11)
C12A 0.0566(16) 0.0681(18) 0.0548(15) 0.0159(14) 0.0168(12) 0.0164(13)
C13A 0.0498(15) 0.0623(18) 0.0720(19) 0.0054(13) 0.0141(13) 0.0284(15)
C14A 0.0520(15) 0.0454(15) 0.0743(19) -0.0033(12) 0.0032(13) 0.0110(13)
C15A 0.0415(13) 0.0479(14) 0.0520(14) 0.0009(11) 0.0014(11) 0.0015(11)
C16A 0.0346(11) 0.0333(11) 0.0382(12) 0.0080(9) 0.0022(9) 0.0085(9)
C17A 0.0377(13) 0.0591(15) 0.0706(17) 0.0224(11) 0.0091(12) 0.0225(13)
C18A 0.071(2) 0.122(3) 0.070(2) 0.043(2) -0.0175(16) -0.0025(19)
C19A 0.0621(17) 0.0714(19) 0.086(2) 0.0308(15) 0.0244(15) 0.0084(16)
C20A 0.072(2) 0.100(2) 0.165(4) 0.0497(19) 0.034(2) 0.085(2)
C21A 0.0368(12) 0.0452(13) 0.0401(12) 0.0097(10) -0.0023(10) 0.0026(10)
C22A 0.0633(17) 0.105(2) 0.0397(14) 0.0185(16) 0.0017(12) 0.0129(14)
C23A 0.097(2) 0.0376(14) 0.090(2) 0.0211(14) 0.0277(17) 0.0157(14)
C24A 0.0399(12) 0.0501(14) 0.0532(14) 0.0196(11) -0.0024(10) 0.0063(11)
C25A 0.0709(18) 0.0596(16) 0.0642(17) 0.0338(14) 0.0058(13) 0.0043(14)
N1A 0.0494(11) 0.0290(10) 0.0551(12) 0.0099(8) 0.0113(9) 0.0094(9)
N2A 0.0314(10) 0.0330(10) 0.0473(11) 0.0078(8) 0.0035(8) 0.0144(8)
O1A 0.0615(11) 0.0478(10) 0.0462(10) 0.0075(8) 0.0086(8) -0.0058(8)
O2A 0.0338(8) 0.0350(8) 0.0436(8) 0.0100(6) -0.0029(6) 0.0022(6)
O3A 0.0492(11) 0.0889(14) 0.0504(10) -0.0073(10) -0.0144(8) 0.0081(9)
O4A 0.0468(9) 0.0702(11) 0.0374(9) 0.0006(8) -0.0033(7) 0.0128(8)
O5A 0.0363(8) 0.0427(9) 0.0700(11) 0.0074(7) 0.0104(7) 0.0213(8)
O6A 0.0334(8) 0.0451(9) 0.0744(11) 0.0146(7) 0.0122(7) 0.0265(8)
C1B 0.0349(11) 0.0424(12) 0.0343(11) 0.0151(9) 0.0039(9) 0.0084(9)
C2B 0.0321(11) 0.0441(13) 0.0375(12) 0.0118(9) 0.0057(9) 0.0043(10)
C3B 0.0482(14) 0.0548(15) 0.0525(15) 0.0109(12) 0.0118(11) -0.0052(12)
C4B 0.0646(18) 0.087(2) 0.0478(16) 0.0154(16) 0.0106(13) -0.0178(15)
C5B 0.0694(18) 0.102(2) 0.0336(14) 0.0175(17) 0.0135(12) 0.0055(15)
C6B 0.0558(15) 0.0672(17) 0.0433(14) 0.0103(13) 0.0105(11) 0.0162(13)
C7B 0.0350(11) 0.0491(13) 0.0366(12) 0.0140(10) 0.0032(9) 0.0067(10)
C8B 0.0343(11) 0.0456(13) 0.0365(12) 0.0155(10) -0.0009(9) 0.0013(10)
C9B 0.0349(11) 0.0426(13) 0.0353(11) 0.0127(9) 0.0046(9) 0.0050(9)
C10B 0.0305(11) 0.0464(13) 0.0427(12) 0.0134(10) 0.0080(9) 0.0107(10)
C11B 0.0405(13) 0.0557(15) 0.0486(14) 0.0127(11) 0.0028(10) 0.0119(11)
C12B 0.0461(15) 0.081(2) 0.0549(15) 0.0144(14) -0.0003(12) 0.0269(14)
C13B 0.0500(16) 0.079(2) 0.085(2) 0.0289(15) 0.0159(15) 0.0461(17)
C14B 0.0609(17) 0.0528(16) 0.082(2) 0.0252(13) 0.0231(15) 0.0246(15)
C15B 0.0486(14) 0.0538(15) 0.0540(15) 0.0193(12) 0.0102(11) 0.0101(12)
C16B 0.0401(13) 0.0480(14) 0.0487(13) 0.0169(11) 0.0084(10) 0.0144(11)
C17B 0.0358(13) 0.0716(18) 0.087(2) 0.0197(12) 0.0155(13) 0.0322(15)
C18B 0.079(2) 0.144(4) 0.120(3) -0.007(2) -0.023(2) 0.015(3)
C19B 0.089(2) 0.106(3) 0.146(3) 0.053(2) 0.068(2) 0.044(2)
C20B 0.0514(18) 0.093(2) 0.189(4) 0.0197(17) 0.039(2) 0.079(3)
C21B 0.0417(13) 0.0598(15) 0.0434(13) 0.0182(12) 0.0096(10) 0.0093(12)
C22B 0.0722(19) 0.138(3) 0.0409(15) 0.0322(19) 0.0101(13) 0.0298(17)
C23B 0.0695(18) 0.0410(14) 0.0723(18) 0.0143(13) 0.0073(14) 0.0097(13)
C24B 0.0395(13) 0.0576(16) 0.0648(16) 0.0069(11) 0.0120(11) 0.0163(13)
C25B 0.0655(19) 0.076(2) 0.087(2) -0.0086(16) 0.0008(16) 0.0059(17)
N1B 0.0413(10) 0.0378(10) 0.0430(11) 0.0103(8) 0.0043(8) 0.0090(8)
N2B 0.0341(10) 0.0437(11) 0.0556(12) 0.0116(9) 0.0079(9) 0.0204(9)
O1B 0.0623(11) 0.0587(10) 0.0391(9) 0.0207(8) -0.0030(8) -0.0032(8)
O2B 0.0363(8) 0.0422(9) 0.0495(9) 0.0088(7) 0.0079(7) 0.0088(7)
O3B 0.1243(18) 0.1163(18) 0.0620(12) 0.0788(16) 0.0448(12) 0.0268(12)
O4B 0.0739(12) 0.0985(14) 0.0406(9) 0.0443(11) 0.0140(8) 0.0241(9)
O5B 0.0465(10) 0.0636(11) 0.0822(12) 0.0243(8) 0.0092(8) 0.0353(10)
O6B 0.0343(8) 0.0566(10) 0.0796(12) 0.0163(7) 0.0124(8) 0.0311(9)

loop_
_atom_type_symbol
_atom_type_description
_atom_type_scat_dispersion_real
_atom_type_scat_dispersion_imag
_atom_type_scat_source
C C 0.0033 0.0016 'International Tables Vol C Tables 4.2.6.8 and 6.1.1.4'
H H 0.0000 0.0000 'International Tables Vol C Tables 4.2.6.8 and 6.1.1.4'
N N 0.0061 0.0033 'International Tables Vol C Tables 4.2.6.8 and 6.1.1.4'
O O 0.0106 0.0060 'International Tables Vol C Tables 4.2.6.8 and 6.1.1.4'

loop_
_geom_angle_atom_site_label_1
_geom_angle_atom_site_label_2
_geom_angle_atom_site_label_3
_geom_angle
N2A C1A C2A 113.27(16)
N2A C1A C8A 112.80(16)
C2A C1A C8A 101.69(16)
N2A C1A C9A 110.65(15)
C2A C1A C9A 110.55(16)
C8A C1A C9A 107.44(15)
C3A C2A C7A 120.3(2)
C3A C2A C1A 130.78(19)
C7A C2A C1A 108.87(18)
C2A C3A C4A 118.8(2)
C2A C3A H3A 120.6
C4A C3A H3A 120.6
C5A C4A C3A 120.0(2)
C5A C4A H4A 120.0
C3A C4A H4A 120.0
C4A C5A C6A 121.6(2)
C4A C5A H5A 119.2
C6A C5A H5A 119.2
C7A C6A C5A 117.9(2)
C7A C6A H6A 121.1
C5A C6A H6A 121.1
C6A C7A C2A 121.3(2)
C6A C7A N1A 128.8(2)
C2A C7A N1A 109.91(18)
O1A C8A N1A 126.0(2)
O1A C8A C1A 126.0(2)
N1A C8A C1A 107.86(18)
O2A C9A C10A 111.64(16)
O2A C9A C21A 109.21(16)
C10A C9A C21A 111.47(16)
O2A C9A C1A 103.06(14)
C10A C9A C1A 109.23(15)
C21A C9A C1A 111.96(16)
C15A C10A C11A 118.1(2)
C15A C10A C9A 122.57(19)
C11A C10A C9A 119.12(19)
C12A C11A C10A 120.8(2)
C12A C11A H11A 119.6
C10A C11A H11A 119.6
C13A C12A C11A 120.0(2)
C13A C12A H12A 120.0
C11A C12A H12A 120.0
C14A C13A C12A 120.2(2)
C14A C13A H13A 119.9
C12A C13A H13A 119.9
C13A C14A C15A 120.0(2)
C13A C14A H14A 120.0
C15A C14A H14A 120.0
C10A C15A C14A 120.9(2)
C10A C15A H15A 119.6
C14A C15A H15A 119.6
O5A C16A O6A 125.26(19)
O5A C16A N2A 124.36(19)
O6A C16A N2A 110.37(17)
O6A C17A C19A 110.3(2)
O6A C17A C20A 102.10(19)
C19A C17A C20A 110.8(2)
O6A C17A C18A 109.5(2)
C19A C17A C18A 111.8(2)
C20A C17A C18A 111.9(3)
C17A C18A H18A 109.5
C17A C18A H18B 109.5
H18A C18A H18B 109.5
C17A C18A H18C 109.5
H18A C18A H18C 109.5
H18B C18A H18C 109.5
C17A C19A H19A 109.5
C17A C19A H19B 109.5
H19A C19A H19B 109.5
C17A C19A H19C 109.5
H19A C19A H19C 109.5
H19B C19A H19C 109.5
C17A C20A H20A 109.5
C17A C20A H20B 109.5
H20A C20A H20B 109.5
C17A C20A H20C 109.5
H20A C20A H20C 109.5
H20B C20A H20C 109.5
O3A C21A O4A 123.6(2)
O3A C21A C9A 124.9(2)
O4A C21A C9A 111.33(17)
O4A C22A H22A 109.5
O4A C22A H22B 109.5
H22A C22A H22B 109.5
O4A C22A H22C 109.5
H22A C22A H22C 109.5
H22B C22A H22C 109.5
N1A C23A H23A 109.5
N1A C23A H23B 109.5
H23A C23A H23B 109.5
N1A C23A H23C 109.5
H23A C23A H23C 109.5
H23B C23A H23C 109.5
O2A C24A C25A 108.25(18)
O2A C24A H24A 110.0
C25A C24A H24A 110.0
O2A C24A H24B 110.0
C25A C24A H24B 110.0
H24A C24A H24B 108.4
C24A C25A H25A 109.5
C24A C25A H25B 109.5
H25A C25A H25B 109.5
C24A C25A H25C 109.5
H25A C25A H25C 109.5
H25B C25A H25C 109.5
C8A N1A C7A 111.31(17)
C8A N1A C23A 122.5(2)
C7A N1A C23A 126.2(2)
C16A N2A C1A 124.62(17)
C16A N2A H1N 116.2(15)
C1A N2A H1N 118.8(15)
C9A O2A C24A 116.60(15)
C21A O4A C22A 117.06(18)
C16A O6A C17A 121.78(16)
N2B C1B C2B 113.69(17)
N2B C1B C8B 113.14(17)
C2B C1B C8B 101.84(16)
N2B C1B C9B 108.97(16)
C2B C1B C9B 110.80(16)
C8B C1B C9B 108.15(16)
C3B C2B C7B 120.1(2)
C3B C2B C1B 131.3(2)
C7B C2B C1B 108.56(18)
C2B C3B C4B 119.3(2)
C2B C3B H3B 120.3
C4B C3B H3B 120.3
C5B C4B C3B 119.9(2)
C5B C4B H4B 120.0
C3B C4B H4B 120.0
C4B C5B C6B 121.9(2)
C4B C5B H5B 119.1
C6B C5B H5B 119.1
C7B C6B C5B 117.2(2)
C7B C6B H6B 121.4
C5B C6B H6B 121.4
C6B C7B C2B 121.6(2)
C6B C7B N1B 128.3(2)
C2B C7B N1B 110.04(18)
O1B C8B N1B 125.9(2)
O1B C8B C1B 126.2(2)
N1B C8B C1B 107.87(17)
O2B C9B C10B 111.27(16)
O2B C9B C21B 109.05(17)
C10B C9B C21B 110.80(17)
O2B C9B C1B 102.96(15)
C10B C9B C1B 109.91(16)
C21B C9B C1B 112.62(16)
C11B C10B C15B 118.4(2)
C11B C10B C9B 118.9(2)
C15B C10B C9B 122.5(2)
C10B C11B C12B 121.0(2)
C10B C11B H11B 119.5
C12B C11B H11B 119.5
C13B C12B C11B 119.5(3)
C13B C12B H12B 120.2
C11B C12B H12B 120.2
C14B C13B C12B 120.2(2)
C14B C13B H13B 119.9
C12B C13B H13B 119.9
C13B C14B C15B 120.5(3)
C13B C14B H14B 119.7
C15B C14B H14B 119.7
C14B C15B C10B 120.3(2)
C14B C15B H15B 119.9
C10B C15B H15B 119.9
O5B C16B O6B 125.9(2)
O5B C16B N2B 123.5(2)
O6B C16B N2B 110.62(19)
O6B C17B C19B 110.2(2)
O6B C17B C18B 109.4(2)
C19B C17B C18B 112.5(3)
O6B C17B C20B 102.1(2)
C19B C17B C20B 111.1(3)
C18B C17B C20B 111.0(3)
C17B C18B H18D 109.5
C17B C18B H18E 109.5
H18D C18B H18E 109.5
C17B C18B H18F 109.5
H18D C18B H18F 109.5
H18E C18B H18F 109.5
C17B C19B H19D 109.5
C17B C19B H19E 109.5
H19D C19B H19E 109.5
C17B C19B H19F 109.5
H19D C19B H19F 109.5
H19E C19B H19F 109.5
C17B C20B H20D 109.5
C17B C20B H20E 109.5
H20D C20B H20E 109.5
C17B C20B H20F 109.5
H20D C20B H20F 109.5
H20E C20B H20F 109.5
O3B C21B O4B 122.7(2)
O3B C21B C9B 125.6(2)
O4B C21B C9B 111.4(2)
O4B C22B H22D 109.5
O4B C22B H22E 109.5
H22D C22B H22E 109.5
O4B C22B H22F 109.5
H22D C22B H22F 109.5
H22E C22B H22F 109.5
N1B C23B H23D 109.5
N1B C23B H23E 109.5
H23D C23B H23E 109.5
N1B C23B H23F 109.5
H23D C23B H23F 109.5
H23E C23B H23F 109.5
O2B C24B C25B 107.6(2)
O2B C24B H24C 110.2
C25B C24B H24C 110.2
O2B C24B H24D 110.2
C25B C24B H24D 110.2
H24C C24B H24D 108.5
C24B C25B H25D 109.5
C24B C25B H25E 109.5
H25D C25B H25E 109.5
C24B C25B H25F 109.5
H25D C25B H25F 109.5
H25E C25B H25F 109.5
C8B N1B C7B 111.07(17)
C8B N1B C23B 123.69(19)
C7B N1B C23B 125.17(19)
C16B N2B C1B 124.48(18)
C16B N2B H2N 116.9(15)
C1B N2B H2N 118.1(16)
C9B O2B C24B 117.05(16)
C21B O4B C22B 117.2(2)
C16B O6B C17B 123.14(17)

loop_
_geom_bond_atom_site_label_1
_geom_bond_atom_site_label_2
_geom_bond_distance
C1A N2A 1.453(2)
C1A C2A 1.510(3)
C1A C8A 1.545(3)
C1A C9A 1.579(3)
C2A C3A 1.366(3)
C2A C7A 1.385(3)
C3A C4A 1.391(3)
C3A H3A 0.9300
C4A C5A 1.372(4)
C4A H4A 0.9300
C5A C6A 1.375(4)
C5A H5A 0.9300
C6A C7A 1.374(3)
C6A H6A 0.9300
C7A N1A 1.401(3)
C8A O1A 1.215(2)
C8A N1A 1.363(3)
C9A O2A 1.414(2)
C9A C10A 1.536(3)
C9A C21A 1.560(3)
C10A C15A 1.385(3)
C10A C11A 1.387(3)
C11A C12A 1.385(3)
C11A H11A 0.9300
C12A C13A 1.370(4)
C12A H12A 0.9300
C13A C14A 1.369(4)
C13A H13A 0.9300
C14A C15A 1.386(3)
C14A H14A 0.9300
C15A H15A 0.9300
C16A O5A 1.209(2)
C16A O6A 1.340(2)
C16A N2A 1.344(3)
C17A O6A 1.474(3)
C17A C19A 1.501(3)
C17A C20A 1.507(3)
C17A C18A 1.513(4)
C18A H18A 0.9600
C18A H18B 0.9600
C18A H18C 0.9600
C19A H19A 0.9600
C19A H19B 0.9600
C19A H19C 0.9600
C20A H20A 0.9600
C20A H20B 0.9600
C20A H20C 0.9600
C21A O3A 1.190(2)
C21A O4A 1.316(3)
C22A O4A 1.437(3)
C22A H22A 0.9600
C22A H22B 0.9600
C22A H22C 0.9600
C23A N1A 1.444(3)
C23A H23A 0.9600
C23A H23B 0.9600
C23A H23C 0.9600
C24A O2A 1.435(2)
C24A C25A 1.490(3)
C24A H24A 0.9700
C24A H24B 0.9700
C25A H25A 0.9600
C25A H25B 0.9600
C25A H25C 0.9600
N2A H1N 0.84(2)
C1B N2B 1.455(3)
C1B C2B 1.509(3)
C1B C8B 1.540(3)
C1B C9B 1.579(3)
C2B C3B 1.367(3)
C2B C7B 1.387(3)
C3B C4B 1.385(3)
C3B H3B 0.9300
C4B C5B 1.375(4)
C4B H4B 0.9300
C5B C6B 1.385(4)
C5B H5B 0.9300
C6B C7B 1.381(3)
C6B H6B 0.9300
C7B N1B 1.399(3)
C8B O1B 1.209(2)
C8B N1B 1.364(3)
C9B O2B 1.414(2)
C9B C10B 1.534(3)
C9B C21B 1.556(3)
C10B C11B 1.384(3)
C10B C15B 1.387(3)
C11B C12B 1.388(3)
C11B H11B 0.9300
C12B C13B 1.371(4)
C12B H12B 0.9300
C13B C14B 1.366(4)
C13B H13B 0.9300
C14B C15B 1.383(3)
C14B H14B 0.9300
C15B H15B 0.9300
C16B O5B 1.214(2)
C16B O6B 1.335(3)
C16B N2B 1.346(3)
C17B O6B 1.461(3)
C17B C19B 1.493(4)
C17B C18B 1.506(4)
C17B C20B 1.511(4)
C18B H18D 0.9600
C18B H18E 0.9600
C18B H18F 0.9600
C19B H19D 0.9600
C19B H19E 0.9600
C19B H19F 0.9600
C20B H20D 0.9600
C20B H20E 0.9600
C20B H20F 0.9600
C21B O3B 1.179(3)
C21B O4B 1.318(3)
C22B O4B 1.436(3)
C22B H22D 0.9600
C22B H22E 0.9600
C22B H22F 0.9600
C23B N1B 1.450(3)
C23B H23D 0.9600
C23B H23E 0.9600
C23B H23F 0.9600
C24B O2B 1.439(3)
C24B C25B 1.479(4)
C24B H24C 0.9700
C24B H24D 0.9700
C25B H25D 0.9600
C25B H25E 0.9600
C25B H25F 0.9600
N2B H2N 0.86(2)

loop_
_geom_hbond_atom_site_label_D
_geom_hbond_atom_site_label_H
_geom_hbond_atom_site_label_A
_geom_hbond_site_symmetry_A
_geom_hbond_distance_DH
_geom_hbond_distance_HA
_geom_hbond_distance_DA
_geom_hbond_angle_DHA
N2A H1N O2A . 0.84(2) 2.40(2) 2.702(2) 102(2)
N2A H1N O4A . 0.84(2) 2.35(2) 2.709(2) 106(2)
N2A H1N O5A 2_766 0.84(2) 2.22(2) 3.040(2) 165(2)
N2B H2N O2B . 0.86(2) 2.38(2) 2.706(2) 103(2)
N2B H2N O4B . 0.86(2) 2.33(2) 2.699(2) 106(2)
N2B H2N O5B 2_767 0.86(2) 2.35(2) 3.190(3) 166(2)
C5A H5A O1B 2_767 0.93 2.54 3.453(3) 167
C5B H5B O1A 2_766 0.93 2.57 3.377(3) 146
C11A H11A O2A . 0.93 2.41 2.767(3) 103
C11B H11B O2B . 0.93 2.40 2.756(3) 103
C15A H15A O3A . 0.93 2.45 2.866(3) 107
C15B H15B O3B . 0.93 2.38 2.793(3) 107
C23B H23E O1B 2_777 0.96 2.45 3.247(3) 140

loop_
_geom_torsion_atom_site_label_1
_geom_torsion_atom_site_label_2
_geom_torsion_atom_site_label_3
_geom_torsion_atom_site_label_4
_geom_torsion
N2A C1A C2A C3A 53.6(3)
C8A C1A C2A C3A 174.9(2)
C9A C1A C2A C3A -71.2(3)
N2A C1A C2A C7A -125.17(19)
C8A C1A C2A C7A -3.9(2)
C9A C1A C2A C7A 110.00(18)
C7A C2A C3A C4A -1.5(3)
C1A C2A C3A C4A 179.8(2)
C2A C3A C4A C5A 1.5(4)
C3A C4A C5A C6A -0.6(4)
C4A C5A C6A C7A -0.3(4)
C5A C6A C7A C2A 0.4(3)
C5A C6A C7A N1A 178.9(2)
C3A C2A C7A C6A 0.5(3)
C1A C2A C7A C6A 179.5(2)
C3A C2A C7A N1A -178.20(18)
C1A C2A C7A N1A 0.7(2)
N2A C1A C8A O1A -55.9(3)
C2A C1A C8A O1A -177.6(2)
C9A C1A C8A O1A 66.3(2)
N2A C1A C8A N1A 127.41(18)
C2A C1A C8A N1A 5.8(2)
C9A C1A C8A N1A -110.38(18)
N2A C1A C9A O2A -52.93(19)
C2A C1A C9A O2A 73.38(19)
C8A C1A C9A O2A -176.46(15)
N2A C1A C9A C10A -171.73(16)
C2A C1A C9A C10A -45.4(2)
C8A C1A C9A C10A 64.7(2)
N2A C1A C9A C21A 64.3(2)
C2A C1A C9A C21A -169.39(16)
C8A C1A C9A C21A -59.2(2)
O2A C9A C10A C15A 165.85(18)
C21A C9A C10A C15A 43.4(3)
C1A C9A C10A C15A -80.8(2)
O2A C9A C10A C11A -19.2(3)
C21A C9A C10A C11A -141.6(2)
C1A C9A C10A C11A 94.1(2)
C15A C10A C11A C12A 0.8(3)
C9A C10A C11A C12A -174.4(2)
C10A C11A C12A C13A 0.1(4)
C11A C12A C13A C14A -0.9(4)
C12A C13A C14A C15A 0.8(4)
C11A C10A C15A C14A -0.9(3)
C9A C10A C15A C14A 174.1(2)
C13A C14A C15A C10A 0.2(4)
O2A C9A C21A O3A -117.2(2)
C10A C9A C21A O3A 6.6(3)
C1A C9A C21A O3A 129.3(2)
O2A C9A C21A O4A 58.6(2)
C10A C9A C21A O4A -177.58(17)
C1A C9A C21A O4A -54.9(2)
O1A C8A N1A C7A 177.6(2)
C1A C8A N1A C7A -5.8(2)
O1A C8A N1A C23A -1.0(3)
C1A C8A N1A C23A 175.7(2)
C6A C7A N1A C8A -175.3(2)
C2A C7A N1A C8A 3.3(2)
C6A C7A N1A C23A 3.2(4)
C2A C7A N1A C23A -178.2(2)
O5A C16A N2A C1A -173.4(2)
O6A C16A N2A C1A 7.5(3)
C2A C1A N2A C16A 59.3(3)
C8A C1A N2A C16A -55.5(3)
C9A C1A N2A C16A -175.91(18)
C10A C9A O2A C24A -76.2(2)
C21A C9A O2A C24A 47.6(2)
C1A C9A O2A C24A 166.73(16)
C25A C24A O2A C9A 154.35(18)
O3A C21A O4A C22A -7.3(3)
C9A C21A O4A C22A 176.8(2)
O5A C16A O6A C17A 8.0(3)
N2A C16A O6A C17A -172.83(19)
C19A C17A O6A C16A -65.8(3)
C20A C17A O6A C16A 176.4(2)
C18A C17A O6A C16A 57.7(3)
N2B C1B C2B C3B 50.6(3)
C8B C1B C2B C3B 172.6(2)
C9B C1B C2B C3B -72.5(3)
N2B C1B C2B C7B -127.66(19)
C8B C1B C2B C7B -5.6(2)
C9B C1B C2B C7B 109.22(19)
C7B C2B C3B C4B -1.2(3)
C1B C2B C3B C4B -179.3(2)
C2B C3B C4B C5B 0.8(4)
C3B C4B C5B C6B -0.1(4)
C4B C5B C6B C7B -0.2(4)
C5B C6B C7B C2B -0.2(3)
C5B C6B C7B N1B 177.1(2)
C3B C2B C7B C6B 0.9(3)
C1B C2B C7B C6B 179.4(2)
C3B C2B C7B N1B -176.84(19)
C1B C2B C7B N1B 1.6(2)
N2B C1B C8B O1B -52.8(3)
C2B C1B C8B O1B -175.3(2)
C9B C1B C8B O1B 68.0(3)
N2B C1B C8B N1B 130.25(18)
C2B C1B C8B N1B 7.8(2)
C9B C1B C8B N1B -108.94(18)
N2B C1B C9B O2B -56.7(2)
C2B C1B C9B O2B 69.08(19)
C8B C1B C9B O2B 179.91(15)
N2B C1B C9B C10B -175.36(17)
C2B C1B C9B C10B -49.6(2)
C8B C1B C9B C10B 61.3(2)
N2B C1B C9B C21B 60.6(2)
C2B C1B C9B C21B -173.61(18)
C8B C1B C9B C21B -62.8(2)
O2B C9B C10B C11B -20.5(3)
C21B C9B C10B C11B -142.1(2)
C1B C9B C10B C11B 92.8(2)
O2B C9B C10B C15B 162.66(19)
C21B C9B C10B C15B 41.2(3)
C1B C9B C10B C15B -83.9(2)
C15B C10B C11B C12B -1.1(3)
C9B C10B C11B C12B -178.0(2)
C10B C11B C12B C13B -0.7(4)
C11B C12B C13B C14B 1.6(4)
C12B C13B C14B C15B -0.7(4)
C13B C14B C15B C10B -1.2(4)
C11B C10B C15B C14B 2.1(3)
C9B C10B C15B C14B 178.9(2)
O2B C9B C21B O3B -121.5(3)
C10B C9B C21B O3B 1.3(3)
C1B C9B C21B O3B 124.9(3)
O2B C9B C21B O4B 52.9(2)
C10B C9B C21B O4B 175.66(18)
C1B C9B C21B O4B -60.8(2)
O1B C8B N1B C7B 175.6(2)
C1B C8B N1B C7B -7.4(2)
O1B C8B N1B C23B -1.5(3)
C1B C8B N1B C23B 175.44(19)
C6B C7B N1B C8B -173.8(2)
C2B C7B N1B C8B 3.8(2)
C6B C7B N1B C23B 3.3(4)
C2B C7B N1B C23B -179.1(2)
O5B C16B N2B C1B -176.9(2)
O6B C16B N2B C1B 3.6(3)
C2B C1B N2B C16B 65.8(3)
C8B C1B N2B C16B -49.8(3)
C9B C1B N2B C16B -170.1(2)
C10B C9B O2B C24B -74.8(2)
C21B C9B O2B C24B 47.7(2)
C1B C9B O2B C24B 167.47(17)
C25B C24B O2B C9B 160.2(2)
O3B C21B O4B C22B -2.7(4)
C9B C21B O4B C22B -177.3(2)
O5B C16B O6B C17B -1.6(4)
N2B C16B O6B C17B 177.8(2)
C19B C17B O6B C16B 60.3(3)
C18B C17B O6B C16B -63.9(3)
C20B C17B O6B C16B 178.4(3)
